data_9012852
loop_
_publ_author_name
'Luger, P.'
'Bradaczek, H.'
'Steudel, R.'
'Rebsch, M.'

_publ_section_title
;
 Rontgenstrukturanalyse von cyclooctaschwefeloxid
;
_journal_name_full 'Chemische Berichte'
_journal_page_first 180
_journal_page_last 184
_journal_paper_doi 10.1002/cber.19761090117
_journal_volume 109
_journal_year 1976
_chemical_formula_structural S8O
_chemical_formula_sum 'O S8'
_space_group_IT_number 29
_symmetry_space_group_name_Hall 'P 2c -2ac'
_symmetry_space_group_name_H-M 'P c a 21'
_cell_angle_alpha 90
_cell_angle_beta 90
_cell_angle_gamma 90
_cell_length_a 13.197
_cell_length_b 7.973
_cell_length_c 8.096
_cell_formula_units_Z 4
_cell_volume 851.859
_database_code_amcsd 0012193
_exptl_crystal_density_diffrn 2.125
_cod_original_cell_volume 851.858
_cod_original_formula_sum 'S8 O'
_cod_database_code 9012852
_amcsd_formula_title S8O

loop_
_space_group_symop_operation_xyz
x,y,z
1/2+x,-y,z
1/2-x,y,1/2+z
-x,-y,1/2+z

loop_
_atom_site_aniso_label
_atom_site_aniso_U_11
_atom_site_aniso_U_22
_atom_site_aniso_U_33
_atom_site_aniso_U_12
_atom_site_aniso_U_13
_atom_site_aniso_U_23
S1 0.02600 0.03500 0.02800 -0.00300 -0.00400 0.00300
S2 0.03500 0.04200 0.03600 0.00500 0.00800 0.01400
S3 0.03700 0.03000 0.03600 0.00300 0.00600 -0.00400
S4 0.03100 0.04400 0.03800 0.00300 -0.00500 0.00100
S5 0.03900 0.03600 0.03500 -0.00200 0.01100 -0.00300
S6 0.03300 0.03400 0.03900 -0.00600 0.00200 -0.00800
S7 0.03500 0.03500 0.03500 -0.00400 -0.00300 -0.00600
S8 0.03300 0.03400 0.03200 0.00000 0.00500 -0.00300
O1 0.05000 0.05900 0.02300 -0.00500 0.00800 -0.00500

loop_
_atom_site_label
_atom_site_fract_x
_atom_site_fract_y
_atom_site_fract_z
S1 0.26600 0.68870 0.34310
S2 0.35610 0.52080 0.50080
S3 0.47770 0.47510 0.36020
S4 0.59040 0.64110 0.42570
S5 0.59120 0.82240 0.24660
S6 0.53000 0.03280 0.35020
S7 0.37930 0.04600 0.27910
S8 0.29710 0.93450 0.45590
O1 0.31660 0.68950 0.17960

loop_
_cod_related_entry_id
_cod_related_entry_database
_cod_related_entry_code
1 ChemSpider 30654016
2 AMCSD 0012193
